data_4326983
loop_
_publ_author_name
'Heaweon Park'
'Jacob S. Baus'
'Sergey V. Lindeman'
'Adam T. Fiedler'

_publ_section_title
;
 Synthesis and Characterization of Fe(II) \b-Diketonato Complexes with
 Relevance to Acetylacetone Dioxygenase: Insights into the Electronic
 Properties of the 3-Histidine Facial Triad
;
_journal_name_full 'Inorganic Chemistry'
_journal_page_first 11978
_journal_page_last 11989
_journal_paper_doi 10.1021/ic201115s
_journal_volume 50
_journal_year 2011
_chemical_formula_moiety 'C53 H47 B Fe N6 O2, 0.5(C4 H8 O), 0.5(C2 H3 N)'
_chemical_formula_sum 'C56 H52.5 B Fe N6.5 O2.5'
_chemical_formula_weight 923.20
_space_group_crystal_system monoclinic
_space_group_IT_number 14
_space_group_name_Hall '-P 2yn'
_space_group_name_H-M_alt 'P 1 21/n 1'
_symmetry_space_group_name_Hall '-P 2yn'
_symmetry_space_group_name_H-M 'P 1 21/n 1'
_atom_sites_solution_hydrogens geom
_atom_sites_solution_primary direct
_atom_sites_solution_secondary difmap
_audit_creation_date 2011-05-04
_audit_creation_method
;
  Olex2 1.1
  (compiled 2011.02.15 svn.r1672, GUI svn.r3494)
;
_cell_angle_alpha 90.00
_cell_angle_beta 94.0112(11)
_cell_angle_gamma 90.00
_cell_formula_units_Z 4
_cell_length_a 9.75151(12)
_cell_length_b 35.2674(4)
_cell_length_c 13.67554(17)
_cell_measurement_reflns_used 8953
_cell_measurement_temperature 100.00
_cell_measurement_theta_max 70.7277
_cell_measurement_theta_min 3.4709
_cell_volume 4691.64(10)
_computing_cell_refinement
;
CrysAlisPro, Oxford Diffraction Ltd.,
Version 1.171.33.55 (release 05-01-2010 CrysAlis171 .NET)
(compiled Jan  5 2010,16:28:46)
;
_computing_data_collection
;
CrysAlisPro, Oxford Diffraction Ltd.,
Version 1.171.33.55 (release 05-01-2010 CrysAlis171 .NET)
(compiled Jan  5 2010,16:28:46)
;
_computing_data_reduction
;
CrysAlisPro, Oxford Diffraction Ltd.,
Version 1.171.33.55 (release 05-01-2010 CrysAlis171 .NET)
(compiled Jan  5 2010,16:28:46)
;
_computing_molecular_graphics
;
O. V. Dolomanov, L. J. Bourhis, R. J. Gildea, J. A. K. Howard and H. Puschmann,
OLEX2: a complete structure solution, refinement and analysis program.
J. Appl. Cryst. (2009). 42, 339-341.
;
_computing_publication_material
;
O. V. Dolomanov, L. J. Bourhis, R. J. Gildea, J. A. K. Howard and H. Puschmann,
OLEX2: a complete structure solution, refinement and analysis program.
J. Appl. Cryst. (2009). 42, 339-341.
;
_computing_structure_refinement 'SHELXL-97 (Sheldrick, 2008)'
_computing_structure_solution 'SHELXS-97 (Sheldrick, 2008)'
_diffrn_ambient_temperature 100.00
_diffrn_detector_area_resol_mean 10.3756
_diffrn_measured_fraction_theta_full 0.991
_diffrn_measured_fraction_theta_max 0.971
_diffrn_measurement_details
;
1 omega -106.00  -18.00   1.0000   12.6700
omega____ theta____ kappa____ phi______ frames
-      -40.7737  -77.0000 -150.0000 88

2 omega -111.00  -26.00   1.0000   12.6700
omega____ theta____ kappa____ phi______ frames
-      -40.7737  -37.0000   90.0000 85

3 omega   73.00   98.00   1.0000   12.6700
omega____ theta____ kappa____ phi______ frames
-       40.7737 -125.0000   30.0000 25

4 omega   28.00   77.00   1.0000   97.5700
omega____ theta____ kappa____ phi______ frames
-      100.5756  -45.0000 -150.0000 49

5 omega   34.00   60.00   1.0000   97.5700
omega____ theta____ kappa____ phi______ frames
-      100.5756  -45.0000  -90.0000 26

6 omega   21.00  161.00   1.0000   97.5700
omega____ theta____ kappa____ phi______ frames
-      100.5756  -15.0000 -120.0000 140

7 omega   27.00   65.00   1.0000   97.5700
omega____ theta____ kappa____ phi______ frames
-      100.5756  -45.0000   30.0000 38

8 omega   37.00   76.00   1.0000   97.5700
omega____ theta____ kappa____ phi______ frames
-      100.5756  -45.0000  -60.0000 39

9 omega   27.00  130.00   1.0000   97.5700
omega____ theta____ kappa____ phi______ frames
-      100.5756  -77.0000   30.0000 103

10 omega   31.00   76.00   1.0000   97.5700
omega____ theta____ kappa____ phi______ frames
-      100.5756  -45.0000   60.0000 45

11 omega  -96.00   -2.00   1.0000   12.6700
omega____ theta____ kappa____ phi______ frames
-      -40.7737  125.0000 -180.0000 94

12 omega  -95.00  -17.00   1.0000   12.6700
omega____ theta____ kappa____ phi______ frames
-      -40.7737  -77.0000  -60.0000 78

13 omega -117.00  -85.00   1.0000   12.6700
omega____ theta____ kappa____ phi______ frames
-      -40.7737  -37.0000  -30.0000 32
;
_diffrn_measurement_device_type 'SuperNova, Dual, Cu at zero, Atlas'
_diffrn_measurement_method '\w scans'
_diffrn_orient_matrix_UB_11 0.0040733
_diffrn_orient_matrix_UB_12 0.0006244
_diffrn_orient_matrix_UB_13 -0.1124118
_diffrn_orient_matrix_UB_21 -0.1491017
_diffrn_orient_matrix_UB_22 0.0147033
_diffrn_orient_matrix_UB_23 -0.0097131
_diffrn_orient_matrix_UB_31 0.0533265
_diffrn_orient_matrix_UB_32 0.0411114
_diffrn_orient_matrix_UB_33 0.0053254
_diffrn_radiation_monochromator mirror
_diffrn_radiation_type 'Cu K\a'
_diffrn_radiation_wavelength 1.5418
_diffrn_reflns_av_R_equivalents 0.0406
_diffrn_reflns_av_unetI/netI 0.0621
_diffrn_reflns_limit_h_max 11
_diffrn_reflns_limit_h_min -10
_diffrn_reflns_limit_k_max 42
_diffrn_reflns_limit_k_min -27
_diffrn_reflns_limit_l_max 11
_diffrn_reflns_limit_l_min -16
_diffrn_reflns_number 22809
_diffrn_reflns_theta_full 70.00
_diffrn_reflns_theta_max 70.86
_diffrn_reflns_theta_min 3.47
_diffrn_source 'fine-focus sealed tube'
_exptl_absorpt_coefficient_mu 2.984
_exptl_absorpt_correction_T_max 1.0
_exptl_absorpt_correction_T_min 0.81094
_exptl_absorpt_correction_type multi-scan
_exptl_absorpt_process_details
;
CrysAlisPro, Oxford Diffraction Ltd.,
Version 1.171.33.55 (release 05-01-2010 CrysAlis171 .NET)
(compiled Jan  5 2010,16:28:46)
empirical absorption correction using spherical harmonics,
implemented in SCALE3 ABSPACK scaling algorithm.
;
_exptl_crystal_colour yellow
_exptl_crystal_colour_primary yellow
_exptl_crystal_density_diffrn 1.307
_exptl_crystal_description plate
_exptl_crystal_F_000 1940
_exptl_crystal_size_max 0.09
_exptl_crystal_size_mid 0.07
_exptl_crystal_size_min 0.01
_refine_diff_density_max 0.320
_refine_diff_density_min -0.288
_refine_diff_density_rms 0.040
_refine_ls_extinction_method none
_refine_ls_goodness_of_fit_ref 0.837
_refine_ls_hydrogen_treatment constr
_refine_ls_matrix_type full
_refine_ls_number_parameters 645
_refine_ls_number_reflns 8776
_refine_ls_number_restraints 13
_refine_ls_restrained_S_all 0.837
_refine_ls_R_factor_all 0.0547
_refine_ls_R_factor_gt 0.0335
_refine_ls_shift/su_max 0.002
_refine_ls_shift/su_mean 0.000
_refine_ls_structure_factor_coef Fsqd
_refine_ls_weighting_details
;
calc w=1/[\s^2^(Fo^2^)+(0.0339P)^2^+0.0000P] where P=(Fo^2^+2Fc^2^)/3
;
_refine_ls_weighting_scheme calc
_refine_ls_wR_factor_gt 0.0673
_refine_ls_wR_factor_ref 0.0710
_reflns_number_gt 6059
_reflns_number_total 8776
_reflns_threshold_expression >2sigma(I)
_cod_data_source_file ic201115s_si_002_06.cif
_cod_data_source_block 2acactBu
_cod_original_cell_volume 4691.63(10)
_cod_original_formula_sum 'C56 H52.50 B Fe N6.50 O2.50'
_cod_database_code 4326983

loop_
_space_group_symop_id
_space_group_symop_operation_xyz
1 'x, y, z'
2 '-x+1/2, y+1/2, -z+1/2'
3 '-x, -y, -z'
4 'x-1/2, -y-1/2, z-1/2'

loop_
_atom_site_label
_atom_site_type_symbol
_atom_site_fract_x
_atom_site_fract_y
_atom_site_fract_z
_atom_site_U_iso_or_equiv
_atom_site_adp_type
_atom_site_occupancy
_atom_site_symmetry_multiplicity
_atom_site_calc_flag
_atom_site_refinement_flags
_atom_site_disorder_assembly
_atom_site_disorder_group
Fe1 Fe 0.69556(3) 0.126459(8) 0.34730(2) 0.02057(7) Uani 1 1 d . . .
O1 O 0.55706(14) 0.10240(4) 0.24606(9) 0.0283(3) Uani 1 1 d . . .
O2 O 0.72531(17) 0.07637(4) 0.40429(10) 0.0386(4) Uani 1 1 d . . .
O3 O 0.3962(6) 0.0609(3) 0.7263(6) 0.0535(14) Uani 0.50 1 d PU B 2
N1 N 0.57920(15) 0.17568(4) 0.36377(10) 0.0199(3) Uani 1 1 d . . .
N2 N 0.64273(15) 0.21006(4) 0.35968(10) 0.0191(3) Uani 1 1 d . . .
N3 N 0.84076(15) 0.15484(4) 0.46081(10) 0.0205(3) Uani 1 1 d . . .
N4 N 0.87325(15) 0.19141(4) 0.43679(10) 0.0199(3) Uani 1 1 d . . .
N5 N 0.81382(15) 0.15190(4) 0.24200(10) 0.0211(3) Uani 1 1 d . . .
N6 N 0.83641(15) 0.19002(4) 0.25235(10) 0.0196(3) Uani 1 1 d . . .
N7 N 0.4031(17) 0.0662(5) 0.7113(14) 0.154(7) Uani 0.50 1 d PU A 1
C1 C 0.4034(3) 0.05997(7) 0.15845(17) 0.0461(6) Uani 1 1 d . . .
C2 C 0.5130(2) 0.06893(6) 0.24200(15) 0.0350(5) Uani 1 1 d . . .
C3 C 0.5648(3) 0.04005(6) 0.30613(16) 0.0458(6) Uani 1 1 d . . .
H2A H 0.5267 0.0154 0.2973 0.055 Uiso 1 1 calc R . .
C4 C 0.6655(3) 0.04487(6) 0.38009(16) 0.0490(7) Uani 1 1 d . . .
C5 C 0.7169(4) 0.01136(7) 0.4409(2) 0.0871(12) Uani 1 1 d . . .
H5AA H 0.6878 -0.0122 0.4075 0.131 Uiso 1 1 calc R . .
H5AB H 0.6787 0.0124 0.5052 0.131 Uiso 1 1 calc R . .
H5AC H 0.8175 0.0122 0.4493 0.131 Uiso 1 1 calc R . .
C6 C 0.2981(4) 0.03138(9) 0.1891(3) 0.0917(12) Uani 1 1 d . . .
H8AA H 0.2215 0.0302 0.1388 0.138 Uiso 1 1 calc R . .
H8AB H 0.3413 0.0064 0.1965 0.138 Uiso 1 1 calc R . .
H8AC H 0.2638 0.0392 0.2516 0.138 Uiso 1 1 calc R . .
C7 C 0.3262(4) 0.09508(8) 0.1283(2) 0.0800(10) Uani 1 1 d . . .
H7AA H 0.2562 0.0890 0.0758 0.120 Uiso 1 1 calc R . .
H7AB H 0.2817 0.1054 0.1846 0.120 Uiso 1 1 calc R . .
H7AC H 0.3901 0.1139 0.1048 0.120 Uiso 1 1 calc R . .
C8 C 0.4803(4) 0.04472(16) 0.0751(3) 0.160(3) Uani 1 1 d . . .
H6AA H 0.4178 0.0430 0.0160 0.240 Uiso 1 1 calc R . .
H6AB H 0.5165 0.0195 0.0923 0.240 Uiso 1 1 calc R . .
H6AC H 0.5566 0.0618 0.0629 0.240 Uiso 1 1 calc R . .
C9 C 0.44549(18) 0.18216(5) 0.37608(12) 0.0216(4) Uani 1 1 d . . .
C10 C 0.42266(18) 0.22111(5) 0.37905(13) 0.0231(4) Uani 1 1 d . . .
H5 H 0.3374 0.2335 0.3861 0.028 Uiso 1 1 calc R . .
C11 C 0.54881(18) 0.23822(5) 0.36975(12) 0.0210(4) Uani 1 1 d . . .
C12 C 0.91668(18) 0.14689(5) 0.54404(12) 0.0218(4) Uani 1 1 d . . .
C13 C 0.99681(18) 0.17801(5) 0.57403(13) 0.0234(4) Uani 1 1 d . . .
H2 H 1.0592 0.1797 0.6304 0.028 Uiso 1 1 calc R . .
C14 C 0.96717(18) 0.20589(5) 0.50528(12) 0.0211(4) Uani 1 1 d . . .
C15 C 0.87377(19) 0.14076(5) 0.16138(13) 0.0237(4) Uani 1 1 d . . .
C16 C 0.93603(19) 0.17166(5) 0.11974(13) 0.0251(4) Uani 1 1 d . . .
H8 H 0.9859 0.1716 0.0625 0.030 Uiso 1 1 calc R . .
C17 C 0.91102(18) 0.20233(5) 0.17790(12) 0.0223(4) Uani 1 1 d . . .
C18 C 0.34978(18) 0.15087(5) 0.38825(13) 0.0229(4) Uani 1 1 d . . .
C19 C 0.3921(2) 0.11745(5) 0.43565(14) 0.0289(4) Uani 1 1 d . . .
H42 H 0.4848 0.1151 0.4613 0.035 Uiso 1 1 calc R . .
C20 C 0.3023(2) 0.08779(6) 0.44611(16) 0.0360(5) Uani 1 1 d . . .
H43 H 0.3335 0.0651 0.4778 0.043 Uiso 1 1 calc R . .
C21 C 0.1662(2) 0.09113(6) 0.41029(16) 0.0374(5) Uani 1 1 d . . .
H44 H 0.1040 0.0708 0.4173 0.045 Uiso 1 1 calc R . .
C22 C 0.1218(2) 0.12429(6) 0.36435(15) 0.0343(5) Uani 1 1 d . . .
H45 H 0.0284 0.1268 0.3404 0.041 Uiso 1 1 calc R . .
C23 C 0.21243(18) 0.15383(6) 0.35301(14) 0.0272(4) Uani 1 1 d . . .
H46 H 0.1809 0.1764 0.3209 0.033 Uiso 1 1 calc R . .
C24 C 0.57804(18) 0.27906(5) 0.37332(12) 0.0217(4) Uani 1 1 d . . .
C25 C 0.69293(19) 0.29458(5) 0.42511(13) 0.0247(4) Uani 1 1 d . . .
H32 H 0.7583 0.2783 0.4583 0.030 Uiso 1 1 calc R . .
C26 C 0.7130(2) 0.33347(5) 0.42874(14) 0.0299(4) Uani 1 1 d . . .
H33 H 0.7921 0.3436 0.4639 0.036 Uiso 1 1 calc R . .
C27 C 0.6181(2) 0.35760(6) 0.38123(15) 0.0341(5) Uani 1 1 d . . .
H34 H 0.6328 0.3842 0.3826 0.041 Uiso 1 1 calc R . .
C28 C 0.5019(2) 0.34275(6) 0.33187(14) 0.0315(5) Uani 1 1 d . . .
H35 H 0.4355 0.3593 0.3007 0.038 Uiso 1 1 calc R . .
C29 C 0.4820(2) 0.30396(5) 0.32761(13) 0.0253(4) Uani 1 1 d . . .
H36 H 0.4019 0.2941 0.2932 0.030 Uiso 1 1 calc R . .
C30 C 0.91107(19) 0.11040(5) 0.59668(12) 0.0232(4) Uani 1 1 d . . .
C31 C 1.0334(2) 0.09392(5) 0.63445(14) 0.0296(4) Uani 1 1 d . . .
H22 H 1.1187 0.1056 0.6230 0.035 Uiso 1 1 calc R . .
C32 C 1.0319(2) 0.06072(6) 0.68860(15) 0.0353(5) Uani 1 1 d . . .
H23 H 1.1160 0.0496 0.7132 0.042 Uiso 1 1 calc R . .
C33 C 0.9092(2) 0.04384(6) 0.70696(15) 0.0359(5) Uani 1 1 d . . .
H24 H 0.9086 0.0211 0.7443 0.043 Uiso 1 1 calc R . .
C34 C 0.7865(2) 0.06002(6) 0.67081(15) 0.0342(5) Uani 1 1 d . . .
H25 H 0.7016 0.0485 0.6836 0.041 Uiso 1 1 calc R . .
C35 C 0.7878(2) 0.09304(5) 0.61597(13) 0.0284(4) Uani 1 1 d . . .
H26 H 0.7033 0.1040 0.5912 0.034 Uiso 1 1 calc R . .
C36 C 1.01584(18) 0.24557(5) 0.50710(13) 0.0222(4) Uani 1 1 d . . .
C37 C 1.00324(19) 0.26706(5) 0.59185(13) 0.0270(4) Uani 1 1 d . . .
H16 H 0.9643 0.2558 0.6467 0.032 Uiso 1 1 calc R . .
C38 C 1.0466(2) 0.30439(6) 0.59725(15) 0.0320(5) Uani 1 1 d . . .
H15 H 1.0371 0.3187 0.6552 0.038 Uiso 1 1 calc R . .
C39 C 1.1040(2) 0.32076(6) 0.51757(16) 0.0348(5) Uani 1 1 d . . .
H14 H 1.1334 0.3464 0.5206 0.042 Uiso 1 1 calc R . .
C40 C 1.11854(19) 0.29971(6) 0.43347(15) 0.0310(4) Uani 1 1 d . . .
H13 H 1.1590 0.3109 0.3792 0.037 Uiso 1 1 calc R . .
C41 C 1.07419(18) 0.26233(5) 0.42808(14) 0.0251(4) Uani 1 1 d . . .
H12 H 1.0838 0.2481 0.3699 0.030 Uiso 1 1 calc R . .
C42 C 0.86967(19) 0.10095(6) 0.12718(14) 0.0269(4) Uani 1 1 d . . .
C43 C 0.8686(2) 0.07071(6) 0.19226(15) 0.0321(5) Uani 1 1 d . . .
H66 H 0.8702 0.0754 0.2607 0.038 Uiso 1 1 calc R . .
C44 C 0.8652(2) 0.03358(6) 0.15766(17) 0.0408(5) Uani 1 1 d . . .
H65 H 0.8622 0.0131 0.2026 0.049 Uiso 1 1 calc R . .
C45 C 0.8661(2) 0.02635(6) 0.05888(18) 0.0454(6) Uani 1 1 d . . .
H64 H 0.8644 0.0010 0.0356 0.054 Uiso 1 1 calc R . .
C46 C 0.8694(2) 0.05618(7) -0.00635(17) 0.0447(6) Uani 1 1 d . . .
H63 H 0.8706 0.0512 -0.0746 0.054 Uiso 1 1 calc R . .
C47 C 0.8711(2) 0.09318(6) 0.02715(15) 0.0345(5) Uani 1 1 d . . .
H62 H 0.8732 0.1135 -0.0183 0.041 Uiso 1 1 calc R . .
C48 C 0.95343(19) 0.24198(5) 0.16361(12) 0.0236(4) Uani 1 1 d . . .
C49 C 0.8603(2) 0.27180(6) 0.16144(14) 0.0297(4) Uani 1 1 d . . .
H56 H 0.7670 0.2671 0.1736 0.036 Uiso 1 1 calc R . .
C50 C 0.9024(2) 0.30831(6) 0.14173(16) 0.0386(5) Uani 1 1 d . . .
H55 H 0.8381 0.3286 0.1401 0.046 Uiso 1 1 calc R . .
C51 C 1.0385(2) 0.31523(6) 0.12445(15) 0.0380(5) Uani 1 1 d . . .
H54 H 1.0673 0.3403 0.1110 0.046 Uiso 1 1 calc R . .
C52 C 1.1317(2) 0.28620(6) 0.12659(14) 0.0335(5) Uani 1 1 d . . .
H53 H 1.2250 0.2912 0.1151 0.040 Uiso 1 1 calc R . .
C53 C 1.0897(2) 0.24941(6) 0.14564(13) 0.0271(4) Uani 1 1 d . . .
H52 H 1.1543 0.2292 0.1464 0.032 Uiso 1 1 calc R . .
C54 C 0.4608(5) 0.08584(14) 0.7653(4) 0.0411(11) Uani 0.50 1 d PU A 1
C55 C 0.5396(12) 0.1104(3) 0.8300(6) 0.070(3) Uani 0.50 1 d PU A 1
H2SA H 0.6182 0.1202 0.7969 0.104 Uiso 0.50 1 calc PR A 1
H2SB H 0.4821 0.1316 0.8489 0.104 Uiso 0.50 1 calc PR A 1
H2SC H 0.5728 0.0963 0.8887 0.104 Uiso 0.50 1 calc PR A 1
C56 C 0.4189(8) 0.0960(2) 0.7103(6) 0.0695(17) Uani 0.50 1 d PU B 2
H3SA H 0.4623 0.0986 0.6473 0.083 Uiso 0.50 1 calc PR B 2
H3SB H 0.3301 0.1097 0.7041 0.083 Uiso 0.50 1 calc PR B 2
C57 C 0.5127(9) 0.1144(3) 0.7924(5) 0.053(2) Uani 0.50 1 d PU B 2
H4SA H 0.6055 0.1197 0.7707 0.063 Uiso 0.50 1 calc PR B 2
H4SB H 0.4724 0.1381 0.8165 0.063 Uiso 0.50 1 calc PR B 2
C58 C 0.5155(7) 0.0844(2) 0.8664(4) 0.0784(19) Uani 0.50 1 d PU B 2
H5SA H 0.6053 0.0712 0.8705 0.094 Uiso 0.50 1 calc PR B 2
H5SB H 0.4993 0.0949 0.9317 0.094 Uiso 0.50 1 calc PR B 2
C59 C 0.4005(7) 0.05738(18) 0.8320(5) 0.0759(18) Uani 0.50 1 d PU B 2
H6SA H 0.3121 0.0651 0.8573 0.091 Uiso 0.50 1 calc PR B 2
H6SB H 0.4219 0.0311 0.8531 0.091 Uiso 0.50 1 calc PR B 2
B1 B 0.7995(2) 0.21122(6) 0.34689(14) 0.0197(4) Uani 1 1 d . . .
H1 H 0.8307 0.2382 0.3440 0.024 Uiso 1 1 calc R . .

loop_
_atom_site_aniso_label
_atom_site_aniso_U_11
_atom_site_aniso_U_22
_atom_site_aniso_U_33
_atom_site_aniso_U_23
_atom_site_aniso_U_13
_atom_site_aniso_U_12
Fe1 0.02515(15) 0.01506(13) 0.02177(13) 0.00030(12) 0.00360(10) 0.00044(13)
O1 0.0339(8) 0.0220(7) 0.0291(7) -0.0039(5) 0.0033(6) -0.0054(6)
O2 0.0646(10) 0.0193(7) 0.0308(7) 0.0018(6) -0.0037(7) 0.0013(7)
O3 0.037(3) 0.059(4) 0.064(3) -0.021(3) -0.002(2) 0.001(2)
N1 0.0197(8) 0.0181(8) 0.0220(7) 0.0008(6) 0.0025(6) -0.0017(6)
N2 0.0212(7) 0.0158(8) 0.0207(7) -0.0008(6) 0.0040(6) -0.0004(6)
N3 0.0214(8) 0.0186(7) 0.0219(7) 0.0017(6) 0.0042(6) -0.0003(6)
N4 0.0199(8) 0.0180(8) 0.0221(7) -0.0009(6) 0.0037(6) 0.0006(6)
N5 0.0246(8) 0.0177(8) 0.0213(7) 0.0003(6) 0.0044(6) 0.0010(6)
N6 0.0212(8) 0.0170(8) 0.0210(7) 0.0021(6) 0.0043(6) 0.0005(6)
N7 0.192(13) 0.092(10) 0.168(15) -0.063(10) -0.059(9) -0.017(8)
C1 0.0542(15) 0.0450(14) 0.0396(12) -0.0142(11) 0.0072(11) -0.0246(12)
C2 0.0455(13) 0.0262(11) 0.0348(11) -0.0078(9) 0.0135(9) -0.0119(10)
C3 0.0802(18) 0.0204(11) 0.0378(12) -0.0048(9) 0.0120(12) -0.0156(11)
C4 0.092(2) 0.0208(11) 0.0347(12) 0.0009(9) 0.0088(13) -0.0012(12)
C5 0.185(4) 0.0208(13) 0.0518(16) 0.0079(12) -0.017(2) 0.0029(18)
C6 0.087(2) 0.068(2) 0.117(3) 0.016(2) -0.020(2) -0.048(2)
C7 0.100(3) 0.063(2) 0.069(2) 0.0076(16) -0.0456(18) -0.0300(19)
C8 0.071(2) 0.317(7) 0.092(3) -0.146(4) 0.009(2) -0.026(3)
C9 0.0191(9) 0.0236(10) 0.0220(9) 0.0000(7) 0.0010(7) -0.0004(8)
C10 0.0195(9) 0.0222(9) 0.0282(9) 0.0008(8) 0.0042(7) 0.0011(8)
C11 0.0227(9) 0.0206(9) 0.0201(8) 0.0006(7) 0.0041(7) 0.0040(8)
C12 0.0220(9) 0.0237(10) 0.0201(8) 0.0008(7) 0.0045(7) 0.0039(8)
C13 0.0213(9) 0.0281(10) 0.0206(9) 0.0001(7) 0.0012(7) 0.0019(8)
C14 0.0181(9) 0.0247(9) 0.0209(8) -0.0007(7) 0.0044(7) 0.0022(8)
C15 0.0249(10) 0.0247(10) 0.0216(9) -0.0018(7) 0.0014(7) 0.0048(8)
C16 0.0244(10) 0.0304(10) 0.0211(9) -0.0008(8) 0.0065(7) 0.0018(8)
C17 0.0204(9) 0.0256(10) 0.0211(8) 0.0014(8) 0.0031(7) 0.0025(8)
C18 0.0216(9) 0.0232(10) 0.0240(9) -0.0028(7) 0.0039(7) -0.0008(8)
C19 0.0236(10) 0.0292(11) 0.0341(10) 0.0043(8) 0.0032(8) -0.0017(8)
C20 0.0381(12) 0.0273(11) 0.0432(12) 0.0057(9) 0.0082(10) -0.0041(9)
C21 0.0337(12) 0.0353(12) 0.0447(12) -0.0088(10) 0.0131(10) -0.0142(10)
C22 0.0211(10) 0.0402(12) 0.0422(11) -0.0122(10) 0.0058(8) -0.0032(10)
C23 0.0195(9) 0.0291(10) 0.0330(10) -0.0048(8) 0.0023(8) 0.0032(8)
C24 0.0238(9) 0.0214(9) 0.0210(8) 0.0002(7) 0.0086(7) 0.0027(8)
C25 0.0248(10) 0.0242(10) 0.0259(9) -0.0037(8) 0.0070(7) 0.0021(8)
C26 0.0321(11) 0.0260(10) 0.0327(10) -0.0065(8) 0.0108(8) -0.0033(9)
C27 0.0504(14) 0.0191(10) 0.0348(11) -0.0018(8) 0.0163(10) -0.0008(10)
C28 0.0430(12) 0.0242(10) 0.0278(10) 0.0034(8) 0.0074(9) 0.0100(9)
C29 0.0291(10) 0.0253(10) 0.0220(9) 0.0008(7) 0.0048(8) 0.0043(8)
C30 0.0274(10) 0.0223(9) 0.0198(8) 0.0002(7) 0.0016(7) 0.0011(8)
C31 0.0280(10) 0.0275(10) 0.0330(10) 0.0016(8) 0.0008(8) 0.0009(9)
C32 0.0369(12) 0.0300(11) 0.0384(11) 0.0056(9) -0.0023(9) 0.0083(10)
C33 0.0487(14) 0.0252(11) 0.0336(11) 0.0089(9) 0.0022(10) 0.0003(10)
C34 0.0335(12) 0.0352(12) 0.0347(11) 0.0071(9) 0.0070(9) -0.0023(10)
C35 0.0279(10) 0.0293(11) 0.0281(9) 0.0035(8) 0.0027(8) 0.0033(9)
C36 0.0172(9) 0.0226(10) 0.0261(9) -0.0012(7) -0.0022(7) 0.0010(7)
C37 0.0263(10) 0.0290(11) 0.0251(9) 0.0002(8) -0.0022(7) 0.0025(8)
C38 0.0348(11) 0.0279(11) 0.0317(10) -0.0072(8) -0.0094(9) 0.0041(9)
C39 0.0294(11) 0.0224(10) 0.0510(13) -0.0012(9) -0.0084(9) -0.0026(9)
C40 0.0231(10) 0.0295(11) 0.0407(11) 0.0062(9) 0.0037(8) -0.0026(9)
C41 0.0195(9) 0.0258(10) 0.0303(10) -0.0008(8) 0.0033(7) 0.0003(8)
C42 0.0248(10) 0.0271(10) 0.0293(10) -0.0042(8) 0.0046(8) 0.0047(8)
C43 0.0363(12) 0.0259(11) 0.0340(11) -0.0029(9) 0.0028(9) 0.0083(9)
C44 0.0459(13) 0.0261(11) 0.0507(14) -0.0009(10) 0.0045(11) 0.0087(10)
C45 0.0499(14) 0.0288(12) 0.0579(15) -0.0191(11) 0.0076(11) 0.0052(11)
C46 0.0494(14) 0.0451(14) 0.0406(13) -0.0200(11) 0.0099(11) 0.0021(12)
C47 0.0404(12) 0.0332(12) 0.0309(10) -0.0065(9) 0.0097(9) 0.0008(10)
C48 0.0258(10) 0.0279(10) 0.0172(8) 0.0022(7) 0.0028(7) -0.0031(8)
C49 0.0238(10) 0.0313(11) 0.0340(10) 0.0079(9) 0.0026(8) -0.0014(9)
C50 0.0351(12) 0.0296(11) 0.0510(13) 0.0149(10) 0.0023(10) 0.0007(9)
C51 0.0409(13) 0.0329(12) 0.0400(12) 0.0116(10) 0.0011(10) -0.0123(10)
C52 0.0293(11) 0.0435(13) 0.0281(10) 0.0048(9) 0.0055(8) -0.0106(10)
C53 0.0252(10) 0.0336(11) 0.0230(9) 0.0017(8) 0.0055(7) -0.0019(9)
C54 0.039(3) 0.032(3) 0.051(3) -0.006(2) -0.008(2) 0.002(2)
C55 0.113(8) 0.051(4) 0.045(5) 0.005(4) 0.004(4) -0.034(5)
C56 0.070(4) 0.063(4) 0.072(4) -0.006(4) -0.011(4) -0.012(4)
C57 0.050(4) 0.058(5) 0.052(5) -0.005(4) 0.016(4) -0.006(3)
C58 0.088(5) 0.098(5) 0.048(3) -0.002(3) -0.003(3) -0.026(4)
C59 0.092(5) 0.066(4) 0.071(4) -0.014(3) 0.017(4) -0.012(3)
B1 0.0201(10) 0.0174(10) 0.0219(9) -0.0005(8) 0.0035(8) -0.0008(8)

loop_
_atom_type_symbol
_atom_type_description
_atom_type_scat_dispersion_real
_atom_type_scat_dispersion_imag
_atom_type_scat_source
C C 0.0181 0.0091 'International Tables Vol C Tables 4.2.6.8 and 6.1.1.4'
H H 0.0000 0.0000 'International Tables Vol C Tables 4.2.6.8 and 6.1.1.4'
B B 0.0090 0.0039 'International Tables Vol C Tables 4.2.6.8 and 6.1.1.4'
Fe Fe -1.1336 3.1974 'International Tables Vol C Tables 4.2.6.8 and 6.1.1.4'
N N 0.0311 0.0180 'International Tables Vol C Tables 4.2.6.8 and 6.1.1.4'
O O 0.0492 0.0322 'International Tables Vol C Tables 4.2.6.8 and 6.1.1.4'

loop_
_geom_angle_atom_site_label_1
_geom_angle_atom_site_label_2
_geom_angle_atom_site_label_3
_geom_angle
O1 Fe1 N1 94.55(6)
O1 Fe1 N3 177.39(5)
O1 Fe1 N5 94.64(5)
O2 Fe1 O1 88.14(6)
O2 Fe1 N1 140.95(6)
O2 Fe1 N3 93.35(6)
O2 Fe1 N5 125.96(6)
N1 Fe1 N3 82.95(6)
N1 Fe1 N5 92.70(5)
N5 Fe1 N3 86.23(5)
C2 O1 Fe1 128.77(14)
C4 O2 Fe1 128.98(15)
C56 O3 C59 105.0(7)
N2 N1 Fe1 118.76(10)
C9 N1 Fe1 133.73(12)
C9 N1 N2 107.49(14)
N1 N2 B1 118.81(14)
C11 N2 N1 109.44(14)
C11 N2 B1 131.74(15)
N4 N3 Fe1 113.30(10)
C12 N3 Fe1 140.46(12)
C12 N3 N4 106.02(14)
N3 N4 B1 120.79(14)
C14 N4 N3 110.05(14)
C14 N4 B1 129.03(15)
N6 N5 Fe1 116.07(10)
C15 N5 Fe1 136.66(12)
C15 N5 N6 107.23(13)
N5 N6 B1 120.85(13)
C17 N6 N5 109.04(13)
C17 N6 B1 129.32(15)
C6 C1 C2 112.2(2)
C7 C1 C2 110.16(19)
C7 C1 C6 106.8(3)
C7 C1 C8 110.8(3)
C8 C1 C2 106.1(2)
C8 C1 C6 110.7(3)
O1 C2 C1 116.3(2)
O1 C2 C3 122.9(2)
C3 C2 C1 120.73(19)
C2 C3 H2A 117.5
C4 C3 C2 125.1(2)
C4 C3 H2A 117.5
O2 C4 C3 125.8(2)
O2 C4 C5 114.0(2)
C3 C4 C5 120.1(2)
C4 C5 H5AA 109.5
C4 C5 H5AB 109.5
C4 C5 H5AC 109.5
H5AB C5 H5AA 109.5
H5AB C5 H5AC 109.5
H5AC C5 H5AA 109.5
C1 C6 H8AA 109.5
C1 C6 H8AB 109.5
C1 C6 H8AC 109.5
H8AB C6 H8AA 109.5
H8AC C6 H8AA 109.5
H8AC C6 H8AB 109.5
C1 C7 H7AA 109.5
C1 C7 H7AB 109.5
C1 C7 H7AC 109.5
H7AA C7 H7AB 109.5
H7AA C7 H7AC 109.5
H7AC C7 H7AB 109.5
C1 C8 H6AA 109.5
C1 C8 H6AB 109.5
C1 C8 H6AC 109.5
H6AB C8 H6AA 109.5
H6AB C8 H6AC 109.5
H6AC C8 H6AA 109.5
N1 C9 C10 109.25(15)
N1 C9 C18 121.16(16)
C10 C9 C18 129.54(16)
C9 C10 H5 126.8
C11 C10 C9 106.41(16)
C11 C10 H5 126.8
N2 C11 C10 107.40(15)
N2 C11 C24 125.96(15)
C10 C11 C24 126.61(16)
N3 C12 C13 110.48(16)
N3 C12 C30 123.89(16)
C13 C12 C30 125.61(16)
C12 C13 H2 127.0
C14 C13 C12 105.97(16)
C14 C13 H2 127.0
N4 C14 C13 107.49(16)
N4 C14 C36 124.49(16)
C13 C14 C36 127.81(17)
N5 C15 C16 109.59(16)
N5 C15 C42 122.25(16)
C16 C15 C42 128.16(16)
C15 C16 H8 126.9
C17 C16 C15 106.25(15)
C17 C16 H8 126.9
N6 C17 C16 107.88(16)
N6 C17 C48 124.76(16)
C16 C17 C48 127.34(15)
C19 C18 C9 121.36(17)
C19 C18 C23 118.05(17)
C23 C18 C9 120.59(17)
C18 C19 H42 119.3
C20 C19 C18 121.33(19)
C20 C19 H42 119.3
C19 C20 H43 120.1
C19 C20 C21 119.9(2)
C21 C20 H43 120.1
C20 C21 H44 120.2
C22 C21 C20 119.61(19)
C22 C21 H44 120.2
C21 C22 H45 119.8
C23 C22 C21 120.39(19)
C23 C22 H45 119.8
C18 C23 H46 119.6
C22 C23 C18 120.71(19)
C22 C23 H46 119.6
C25 C24 C11 123.30(17)
C25 C24 C29 118.00(17)
C29 C24 C11 118.59(17)
C24 C25 H32 119.6
C26 C25 C24 120.86(18)
C26 C25 H32 119.6
C25 C26 H33 119.9
C27 C26 C25 120.2(2)
C27 C26 H33 119.9
C26 C27 H34 120.2
C28 C27 C26 119.67(19)
C28 C27 H34 120.2
C27 C28 H35 119.9
C27 C28 C29 120.28(19)
C29 C28 H35 119.9
C24 C29 H36 119.5
C28 C29 C24 120.96(19)
C28 C29 H36 119.5
C31 C30 C12 118.95(17)
C35 C30 C12 122.53(17)
C35 C30 C31 118.37(17)
C30 C31 H22 119.7
C32 C31 C30 120.64(19)
C32 C31 H22 119.7
C31 C32 H23 119.8
C33 C32 C31 120.3(2)
C33 C32 H23 119.8
C32 C33 H24 120.1
C32 C33 C34 119.83(18)
C34 C33 H24 120.1
C33 C34 H25 120.0
C33 C34 C35 119.95(19)
C35 C34 H25 120.0
C30 C35 H26 119.6
C34 C35 C30 120.87(19)
C34 C35 H26 119.6
C37 C36 C14 118.74(16)
C41 C36 C14 122.60(16)
C41 C36 C37 118.65(17)
C36 C37 H16 119.5
C38 C37 C36 121.07(18)
C38 C37 H16 119.5
C37 C38 H15 120.2
C37 C38 C39 119.57(19)
C39 C38 H15 120.2
C38 C39 H14 120.0
C40 C39 C38 120.04(19)
C40 C39 H14 120.0
C39 C40 H13 119.9
C39 C40 C41 120.25(18)
C41 C40 H13 119.9
C36 C41 H12 119.8
C40 C41 C36 120.41(18)
C40 C41 H12 119.8
C43 C42 C15 121.81(16)
C43 C42 C47 118.55(18)
C47 C42 C15 119.61(18)
C42 C43 H66 119.8
C42 C43 C44 120.36(19)
C44 C43 H66 119.8
C43 C44 H65 119.8
C45 C44 C43 120.4(2)
C45 C44 H65 119.8
C44 C45 H64 120.2
C44 C45 C46 119.7(2)
C46 C45 H64 120.2
C45 C46 H63 119.8
C45 C46 C47 120.3(2)
C47 C46 H63 119.8
C42 C47 H62 119.7
C46 C47 C42 120.6(2)
C46 C47 H62 119.7
C49 C48 C17 122.12(16)
C49 C48 C53 118.97(18)
C53 C48 C17 118.78(17)
C48 C49 H56 119.8
C50 C49 C48 120.42(18)
C50 C49 H56 119.8
C49 C50 H55 120.1
C49 C50 C51 119.9(2)
C51 C50 H55 120.1
C50 C51 H54 119.8
C52 C51 C50 120.49(19)
C52 C51 H54 119.8
C51 C52 H53 120.1
C51 C52 C53 119.88(19)
C53 C52 H53 120.1
C48 C53 H52 119.8
C52 C53 C48 120.37(19)
C52 C53 H52 119.8
N7 C54 C55 176.9(11)
O3 C56 H3SA 109.1
O3 C56 H3SB 109.1
O3 C56 C57 112.5(8)
H3SB C56 H3SA 107.8
C57 C56 H3SA 109.1
C57 C56 H3SB 109.1
C56 C57 H4SA 111.7
C56 C57 H4SB 111.7
H4SA C57 H4SB 109.5
C58 C57 C56 100.4(7)
C58 C57 H4SA 111.7
C58 C57 H4SB 111.7
C57 C58 H5SA 110.7
C57 C58 H5SB 110.7
C57 C58 C59 105.1(6)
H5SB C58 H5SA 108.8
C59 C58 H5SA 110.7
C59 C58 H5SB 110.7
O3 C59 C58 103.0(5)
O3 C59 H6SA 111.2
O3 C59 H6SB 111.2
C58 C59 H6SA 111.2
C58 C59 H6SB 111.2
H6SB C59 H6SA 109.1
N2 B1 N6 111.58(15)
N2 B1 H1 109.6
N4 B1 N2 107.79(13)
N4 B1 N6 108.73(14)
N4 B1 H1 109.6
N6 B1 H1 109.6

loop_
_geom_bond_atom_site_label_1
_geom_bond_atom_site_label_2
_geom_bond_distance
Fe1 O1 2.0492(13)
Fe1 O2 1.9443(14)
Fe1 N1 2.0945(14)
Fe1 N3 2.2603(15)
Fe1 N5 2.1074(14)
O1 C2 1.256(2)
O2 C4 1.287(3)
O3 C56 1.281(12)
O3 C59 1.448(12)
N1 C9 1.346(2)
N2 N1 1.365(2)
N2 C11 1.365(2)
N2 B1 1.551(2)
N3 C12 1.343(2)
N4 N3 1.373(2)
N4 C14 1.363(2)
N4 B1 1.547(2)
N5 C15 1.342(2)
N6 N5 1.368(2)
N6 C17 1.363(2)
N6 B1 1.557(2)
N7 C54 1.134(17)
C1 C6 1.518(3)
C1 C7 1.492(4)
C1 C8 1.507(4)
C2 C1 1.541(3)
C2 C3 1.414(3)
C3 H2A 0.9500
C3 C4 1.371(4)
C4 C5 1.510(3)
C5 H5AA 0.9800
C5 H5AB 0.9800
C5 H5AC 0.9800
C6 H8AA 0.9800
C6 H8AB 0.9800
C6 H8AC 0.9800
C7 H7AA 0.9800
C7 H7AB 0.9800
C7 H7AC 0.9800
C8 H6AA 0.9800
C8 H6AB 0.9800
C8 H6AC 0.9800
C9 C18 1.463(2)
C10 C9 1.392(3)
C10 H5 0.9500
C11 C10 1.384(2)
C11 C24 1.468(3)
C12 C30 1.478(2)
C13 C12 1.392(3)
C13 H2 0.9500
C14 C13 1.377(3)
C14 C36 1.477(3)
C15 C42 1.479(3)
C16 C15 1.389(3)
C16 H8 0.9500
C17 C16 1.375(3)
C17 C48 1.475(3)
C18 C19 1.394(3)
C18 C23 1.395(3)
C19 H42 0.9500
C19 C20 1.378(3)
C20 H43 0.9500
C20 C21 1.387(3)
C21 H44 0.9500
C21 C22 1.383(3)
C22 H45 0.9500
C22 C23 1.382(3)
C23 H46 0.9500
C24 C25 1.395(3)
C24 C29 1.399(3)
C25 H32 0.9500
C25 C26 1.386(3)
C26 H33 0.9500
C26 C27 1.385(3)
C27 H34 0.9500
C27 C28 1.380(3)
C28 H35 0.9500
C28 C29 1.382(3)
C29 H36 0.9500
C30 C31 1.393(3)
C30 C35 1.391(3)
C31 H22 0.9500
C31 C32 1.386(3)
C32 H23 0.9500
C32 C33 1.375(3)
C33 H24 0.9500
C33 C34 1.385(3)
C34 H25 0.9500
C34 C35 1.386(3)
C35 H26 0.9500
C36 C37 1.397(3)
C36 C41 1.388(2)
C37 H16 0.9500
C38 C37 1.383(3)
C38 H15 0.9500
C39 C38 1.385(3)
C39 H14 0.9500
C40 C39 1.384(3)
C40 H13 0.9500
C41 C40 1.388(3)
C41 H12 0.9500
C42 C43 1.389(3)
C42 C47 1.396(3)
C43 H66 0.9500
C44 C43 1.392(3)
C44 H65 0.9500
C45 C44 1.375(3)
C45 H64 0.9500
C46 C45 1.381(3)
C46 H63 0.9500
C47 C46 1.383(3)
C47 H62 0.9500
C48 C49 1.389(3)
C48 C53 1.393(3)
C49 H56 0.9500
C50 C49 1.384(3)
C50 H55 0.9500
C51 C50 1.386(3)
C51 H54 0.9500
C52 C51 1.368(3)
C52 H53 0.9500
C53 C52 1.390(3)
C53 H52 0.9500
C54 C55 1.424(11)
C55 H2SA 0.9800
C55 H2SB 0.9800
C55 H2SC 0.9800
C56 H3SA 0.9900
C56 H3SB 0.9900
C56 C57 1.541(10)
C57 H4SA 0.9900
C57 H4SB 0.9900
C57 C58 1.465(10)
C58 H5SA 0.9900
C58 H5SB 0.9900
C58 C59 1.520(9)
C59 H6SA 0.9900
C59 H6SB 0.9900
B1 H1 1.0000

loop_
_geom_torsion_atom_site_label_1
_geom_torsion_atom_site_label_2
_geom_torsion_atom_site_label_3
_geom_torsion_atom_site_label_4
_geom_torsion
Fe1 O1 C2 C1 177.38(13)
Fe1 O1 C2 C3 -6.1(3)
Fe1 O2 C4 C3 0.1(4)
Fe1 O2 C4 C5 179.45(18)
Fe1 N1 C9 C10 -177.59(12)
Fe1 N1 C9 C18 5.0(3)
Fe1 N3 C12 C13 174.18(13)
Fe1 N3 C12 C30 -7.5(3)
Fe1 N5 C15 C16 178.18(14)
Fe1 N5 C15 C42 -2.0(3)
O1 Fe1 O2 C4 -3.12(19)
O1 Fe1 N1 N2 -131.73(12)
O1 Fe1 N1 C9 46.23(16)
O1 Fe1 N3 N4 -67.7(12)
O1 Fe1 N3 C12 118.8(11)
O1 Fe1 N5 N6 126.69(12)
O1 Fe1 N5 C15 -50.99(19)
O1 C2 C1 C6 -145.0(2)
O1 C2 C1 C7 -26.1(3)
O1 C2 C1 C8 93.9(3)
O1 C2 C3 C4 1.1(4)
O2 Fe1 O1 C2 6.19(16)
O2 Fe1 N1 N2 135.62(12)
O2 Fe1 N1 C9 -46.4(2)
O2 Fe1 N3 N4 167.61(11)
O2 Fe1 N3 C12 -5.90(18)
O2 Fe1 N5 N6 -142.25(11)
O2 Fe1 N5 C15 40.1(2)
O3 C56 C57 C58 -10.6(9)
N1 Fe1 O1 C2 -134.79(16)
N1 Fe1 O2 C4 91.8(2)
N1 Fe1 N3 N4 -51.44(10)
N1 Fe1 N3 C12 135.05(18)
N1 Fe1 N5 N6 31.90(12)
N1 Fe1 N5 C15 -145.78(19)
N1 N2 C11 C10 -0.83(19)
N1 N2 C11 C24 177.30(16)
N1 N2 B1 N4 -61.83(19)
N1 N2 B1 N6 57.49(19)
N1 C9 C18 C19 33.0(3)
N1 C9 C18 C23 -147.48(17)
N2 N1 C9 C10 0.53(19)
N2 N1 C9 C18 -176.90(15)
N2 C11 C10 C9 1.12(19)
N2 C11 C24 C25 -41.5(3)
N2 C11 C24 C29 142.51(17)
N3 Fe1 O1 C2 -118.6(12)
N3 Fe1 O2 C4 174.74(19)
N3 Fe1 N1 N2 49.01(11)
N3 Fe1 N1 C9 -133.04(16)
N3 Fe1 N5 N6 -50.85(12)
N3 Fe1 N5 C15 131.48(19)
N3 N4 C14 C13 0.67(18)
N3 N4 C14 C36 -174.42(15)
N3 N4 B1 N2 56.30(19)
N3 N4 B1 N6 -64.82(18)
N3 C12 C30 C31 137.80(18)
N3 C12 C30 C35 -46.7(2)
N4 N3 C12 C13 0.38(18)
N4 N3 C12 C30 178.70(15)
N4 C14 C13 C12 -0.41(18)
N4 C14 C36 C37 124.30(19)
N4 C14 C36 C41 -56.0(3)
N5 Fe1 O1 C2 132.12(16)
N5 Fe1 O2 C4 -97.5(2)
N5 Fe1 N1 N2 -36.86(12)
N5 Fe1 N1 C9 141.10(16)
N5 Fe1 N3 N4 41.76(11)
N5 Fe1 N3 C12 -131.75(18)
N5 N6 C17 C16 0.0(2)
N5 N6 C17 C48 178.97(17)
N5 N6 B1 N2 -63.5(2)
N5 N6 B1 N4 55.2(2)
N5 C15 C42 C43 -32.5(3)
N5 C15 C42 C47 149.46(19)
N6 N5 C15 C16 0.4(2)
N6 N5 C15 C42 -179.79(16)
N6 C17 C16 C15 0.2(2)
N6 C17 C48 C49 -52.0(3)
N6 C17 C48 C53 132.10(19)
C1 C2 C3 C4 177.5(2)
C2 C3 C4 O2 2.1(4)
C2 C3 C4 C5 -177.2(2)
C3 C2 C1 C6 38.4(3)
C3 C2 C1 C7 157.3(2)
C3 C2 C1 C8 -82.7(3)
C9 C18 C19 C20 -179.25(17)
C9 C18 C23 C22 179.96(17)
C10 C9 C18 C19 -143.9(2)
C10 C9 C18 C23 35.7(3)
C10 C11 C24 C25 136.24(19)
C10 C11 C24 C29 -39.7(3)
C11 N2 N1 Fe1 178.64(11)
C11 N2 N1 C9 0.19(18)
C11 N2 B1 N4 117.05(19)
C11 N2 B1 N6 -123.62(18)
C11 C10 C9 N1 -1.0(2)
C11 C10 C9 C18 176.12(17)
C11 C24 C25 C26 -177.76(15)
C11 C24 C29 C28 177.57(15)
C12 C30 C31 C32 176.66(17)
C12 C30 C35 C34 -175.96(17)
C13 C12 C30 C31 -44.1(2)
C13 C12 C30 C35 131.3(2)
C13 C14 C36 C37 -49.8(3)
C13 C14 C36 C41 129.9(2)
C14 N4 N3 Fe1 -176.36(10)
C14 N4 N3 C12 -0.65(17)
C14 N4 B1 N2 -119.14(17)
C14 N4 B1 N6 119.74(17)
C14 C13 C12 N3 0.01(19)
C14 C13 C12 C30 -178.27(16)
C14 C36 C37 C38 -179.71(17)
C14 C36 C41 C40 -179.90(17)
C15 C42 C43 C44 -179.77(19)
C15 C42 C47 C46 179.0(2)
C16 C15 C42 C43 147.3(2)
C16 C15 C42 C47 -30.7(3)
C16 C17 C48 C49 126.8(2)
C16 C17 C48 C53 -49.1(3)
C17 N6 N5 Fe1 -178.55(11)
C17 N6 N5 C15 -0.2(2)
C17 N6 B1 N2 127.83(18)
C17 N6 B1 N4 -113.40(19)
C17 C16 C15 N5 -0.4(2)
C17 C16 C15 C42 179.79(18)
C17 C48 C49 C50 -175.92(18)
C17 C48 C53 C52 176.53(17)
C18 C19 C20 C21 -0.9(3)
C19 C18 C23 C22 -0.5(3)
C19 C20 C21 C22 -0.1(3)
C20 C21 C22 C23 0.8(3)
C21 C22 C23 C18 -0.5(3)
C23 C18 C19 C20 1.2(3)
C24 C11 C10 C9 -176.99(17)
C24 C25 C26 C27 0.5(3)
C25 C24 C29 C28 1.4(2)
C25 C26 C27 C28 1.3(3)
C26 C27 C28 C29 -1.7(3)
C27 C28 C29 C24 0.3(3)
C29 C24 C25 C26 -1.8(2)
C30 C31 C32 C33 -0.9(3)
C31 C30 C35 C34 -0.5(3)
C31 C32 C33 C34 0.3(3)
C32 C33 C34 C35 0.3(3)
C33 C34 C35 C30 -0.2(3)
C35 C30 C31 C32 1.0(3)
C36 C14 C13 C12 174.46(16)
C36 C41 C40 C39 -0.5(3)
C37 C36 C41 C40 -0.2(3)
C39 C38 C37 C36 -0.3(3)
C40 C39 C38 C37 -0.4(3)
C41 C36 C37 C38 0.6(3)
C41 C40 C39 C38 0.8(3)
C42 C47 C46 C45 0.1(3)
C43 C42 C47 C46 0.9(3)
C45 C44 C43 C42 1.5(3)
C46 C45 C44 C43 -0.4(4)
C47 C42 C43 C44 -1.7(3)
C47 C46 C45 C44 -0.4(4)
C48 C17 C16 C15 -178.72(18)
C48 C53 C52 C51 -0.7(3)
C49 C48 C53 C52 0.5(3)
C51 C50 C49 C48 -0.3(3)
C52 C51 C50 C49 0.1(3)
C53 C48 C49 C50 0.0(3)
C53 C52 C51 C50 0.4(3)
C56 O3 C59 C58 -37.8(7)
C56 C57 C58 C59 -13.4(7)
C57 C58 C59 O3 30.8(7)
C59 O3 C56 C57 30.9(8)
B1 N2 N1 Fe1 -2.25(18)
B1 N2 N1 C9 179.30(14)
B1 N2 C11 C10 -179.79(16)
B1 N2 C11 C24 -1.7(3)
B1 N4 N3 Fe1 7.41(17)
B1 N4 N3 C12 -176.88(14)
B1 N4 C14 C13 176.50(15)
B1 N4 C14 C36 1.4(3)
B1 N6 N5 Fe1 10.7(2)
B1 N6 N5 C15 -170.93(15)
B1 N6 C17 C16 169.67(17)
B1 N6 C17 C48 -11.3(3)
